data_4517420
loop_
_publ_author_name
'Sosorev, Andrey Yu'
'Trukhanov, Vasiliy A.'
'Maslennikov, Dmitry R.'
'Borshchev, Oleg V.'
'Polyakov, Roman A.'
'Skorotetcky, Maxim S.'
'Surin, Nikolay M.'
'Kazantsev, Maxim S.'
'Dominskiy, Dmitry I.'
'Tafeenko, Viktor A.'
'Ponomarenko, Sergey A.'
'Paraschuk, Dmitry Yu'

_publ_section_title
;
 Fluorinated Thiophene-Phenylene Co-Oligomers for Optoelectronic Devices.
;
_journal_issue 8
_journal_name_full 'ACS applied materials &amp; interfaces'
_journal_page_first 9507
_journal_page_last 9519
_journal_paper_doi 10.1021/acsami.9b20295
_journal_volume 12
_journal_year 2020
_chemical_formula_moiety 'C26 H14 F4 S2'
_chemical_formula_sum 'C26 H14 F4 S2'
_chemical_formula_weight 466.49
_space_group_crystal_system orthorhombic
_space_group_IT_number 29
_space_group_name_Hall 'P 2c -2ac'
_space_group_name_H-M_alt 'P c a 21'
_atom_sites_solution_hydrogens geom
_audit_creation_method SHELXL-2014/7
_cell_angle_alpha 90
_cell_angle_beta 90
_cell_angle_gamma 90
_cell_formula_units_Z 4
_cell_length_a 43.5820(10)
_cell_length_b 5.86610(10)
_cell_length_c 7.7244(2)
_cell_measurement_reflns_used 2863
_cell_measurement_temperature 295(2)
_cell_measurement_theta_max 65
_cell_measurement_theta_min 4
_cell_volume 1974.79(8)
_computing_structure_refinement 'SHELXL-2014/7 (Sheldrick, 2014)'
_diffrn_ambient_temperature 295
_diffrn_detector Pilatus100K
_diffrn_detector_area_resol_mean 5.81
_diffrn_detector_type STOE
_diffrn_measured_fraction_theta_full 0.984
_diffrn_measured_fraction_theta_max 0.986
_diffrn_measurement_device_type STOE
_diffrn_measurement_method 'rotation method'
_diffrn_radiation_collimation 'focusing mirrors'
_diffrn_radiation_monochromator none
_diffrn_radiation_polarisn_norm 0
_diffrn_radiation_type 'Cu K\a'
_diffrn_radiation_wavelength 1.54186
_diffrn_reflns_av_R_equivalents 0.0372
_diffrn_reflns_av_unetI/netI 0.0407
_diffrn_reflns_Laue_measured_fraction_full 0.984
_diffrn_reflns_Laue_measured_fraction_max 0.986
_diffrn_reflns_limit_h_max 53
_diffrn_reflns_limit_h_min -25
_diffrn_reflns_limit_k_max 6
_diffrn_reflns_limit_k_min -7
_diffrn_reflns_limit_l_max 9
_diffrn_reflns_limit_l_min -9
_diffrn_reflns_number 12750
_diffrn_reflns_point_group_measured_fraction_full 0.989
_diffrn_reflns_point_group_measured_fraction_max 0.989
_diffrn_reflns_theta_full 67.686
_diffrn_reflns_theta_max 72.457
_diffrn_reflns_theta_min 4.057
_diffrn_source 'Cu GeniX 3D'
_diffrn_source_current 0.600
_diffrn_source_power 0.030
_diffrn_source_voltage 50
_exptl_absorpt_coefficient_mu 2.892
_exptl_absorpt_correction_T_max 0.611
_exptl_absorpt_correction_T_min 0.408
_exptl_absorpt_correction_type multi-scan
_exptl_absorpt_process_details
;
[c.f. r.h. blessing, acta cryst. (1995), a51, 33-38]
;
_exptl_crystal_colour green
_exptl_crystal_density_diffrn 1.569
_exptl_crystal_description plate
_exptl_crystal_F_000 952
_exptl_crystal_size_max 0.15
_exptl_crystal_size_mid 0.10
_exptl_crystal_size_min 0.04
_refine_diff_density_max 0.196
_refine_diff_density_min -0.310
_refine_diff_density_rms 0.065
_refine_ls_abs_structure_details
;
 Flack x determined using 1261 quotients [(I+)-(I-)]/[(I+)+(I-)]
 (Parsons, Flack and Wagner, Acta Cryst. B69 (2013) 249-259).
;
_refine_ls_abs_structure_Flack -0.02(2)
_refine_ls_extinction_method none
_refine_ls_goodness_of_fit_ref 0.934
_refine_ls_hydrogen_treatment constr
_refine_ls_matrix_type full
_refine_ls_number_parameters 289
_refine_ls_number_reflns 3794
_refine_ls_number_restraints 1
_refine_ls_restrained_S_all 0.934
_refine_ls_R_factor_all 0.0439
_refine_ls_R_factor_gt 0.0369
_refine_ls_shift/su_max 0.001
_refine_ls_shift/su_mean 0.000
_refine_ls_structure_factor_coef Fsqd
_refine_ls_weighting_details 'w=1/[\s^2^(Fo^2^)+(0.0588P)^2^] where P=(Fo^2^+2Fc^2^)/3'
_refine_ls_weighting_scheme calc
_refine_ls_wR_factor_gt 0.0894
_refine_ls_wR_factor_ref 0.0916
_reflns_Friedel_coverage 0.821
_reflns_Friedel_fraction_full 0.950
_reflns_Friedel_fraction_max 0.949
_reflns_number_gt 3151
_reflns_number_total 3794
_reflns_threshold_expression 'I > 2\s(I)'
_cod_data_source_file am9b20295_si_002.cif
_cod_data_source_block shelx
_cod_depositor_comments 'Adding full bibliography for 4517419--4517421.cif.'
_cod_database_code 4517420
_shelx_shelxl_version_number 2014/7
_shelx_space_group_comment
;
The symmetry employed for this shelxl refinement is uniquely defined
by the following loop, which should always be used as a source of
symmetry information in preference to the above space-group names.
They are only intended as comments.
;

loop_
_space_group_symop_operation_xyz
'x, y, z'
'-x, -y, z+1/2'
'-x+1/2, y, z+1/2'
'x+1/2, -y, z'

loop_
_atom_site_label
_atom_site_type_symbol
_atom_site_fract_x
_atom_site_fract_y
_atom_site_fract_z
_atom_site_U_iso_or_equiv
_atom_site_adp_type
_atom_site_occupancy
_atom_site_site_symmetry_order
_atom_site_calc_flag
_atom_site_refinement_flags_posn
_atom_site_refinement_flags_adp
_atom_site_refinement_flags_occupancy
_atom_site_disorder_assembly
_atom_site_disorder_group
S1 S 0.75368(2) 1.11688(13) 0.48740(13) 0.0404(2) Uani 1 1 d . . . . .
S2 S 0.56654(2) 1.31418(14) 0.50213(15) 0.0482(3) Uani 1 1 d . . . . .
F1 F 0.61859(5) 1.5093(4) 0.6292(3) 0.0520(6) Uani 1 1 d . . . . .
F2 F 0.67603(5) 1.5944(4) 0.6720(3) 0.0510(6) Uani 1 1 d . . . . .
F3 F 0.70101(5) 0.9012(3) 0.3885(3) 0.0487(6) Uani 1 1 d . . . . .
F4 F 0.64350(5) 0.8151(3) 0.3484(3) 0.0501(6) Uani 1 1 d . . . . .
C2 C 0.72502(8) 1.3053(6) 0.5516(5) 0.0378(8) Uani 1 1 d . . . . .
C3 C 0.73831(9) 1.5002(7) 0.6195(5) 0.0467(10) Uani 1 1 d . . . . .
H3 H 0.7270 1.6225 0.6619 0.056 Uiso 1 1 calc R U . . .
C4 C 0.77041(10) 1.4952(7) 0.6181(6) 0.0479(10) Uani 1 1 d . . . . .
H4 H 0.7824 1.6144 0.6598 0.057 Uiso 1 1 calc R U . . .
C5 C 0.78267(9) 1.2993(6) 0.5498(5) 0.0391(8) Uani 1 1 d . . . . .
C6 C 0.81496(8) 1.2402(6) 0.5275(5) 0.0384(8) Uani 1 1 d . . . . .
C7 C 0.82444(9) 1.0365(7) 0.4488(5) 0.0470(10) Uani 1 1 d . . . . .
H7 H 0.8098 0.9335 0.4089 0.056 Uiso 1 1 calc R U . . .
C8 C 0.85533(10) 0.9876(8) 0.4299(6) 0.0550(11) Uani 1 1 d . . . . .
H8 H 0.8613 0.8519 0.3775 0.066 Uiso 1 1 calc R U . . .
C9 C 0.87723(10) 1.1379(7) 0.4879(8) 0.0580(10) Uani 1 1 d . . . . .
H9 H 0.8979 1.1043 0.4746 0.070 Uiso 1 1 calc R U . . .
C10 C 0.86841(10) 1.3377(8) 0.5656(6) 0.0549(11) Uani 1 1 d . . . . .
H10 H 0.8832 1.4388 0.6055 0.066 Uiso 1 1 calc R U . . .
C11 C 0.83796(10) 1.3896(7) 0.5849(5) 0.0492(9) Uani 1 1 d . . . . .
H11 H 0.8324 1.5265 0.6370 0.059 Uiso 1 1 calc R U . . .
C12 C 0.69250(9) 1.2541(6) 0.5311(5) 0.0371(8) Uani 1 1 d . . . . .
C13 C 0.68100(9) 1.0575(6) 0.4515(5) 0.0400(9) Uani 1 1 d . . . . .
C14 C 0.65060(9) 1.0128(6) 0.4302(5) 0.0388(8) Uani 1 1 d . . . . .
C15 C 0.62723(8) 1.1581(5) 0.4844(6) 0.0388(8) Uani 1 1 d . . . . .
C16 C 0.63846(9) 1.3525(6) 0.5676(5) 0.0413(8) Uani 1 1 d . . . . .
C17 C 0.66907(9) 1.3978(6) 0.5891(5) 0.0396(8) Uani 1 1 d . . . . .
C18 C 0.59464(9) 1.1154(6) 0.4511(5) 0.0413(9) Uani 1 1 d . . . . .
C19 C 0.58106(10) 0.9320(6) 0.3714(6) 0.0529(10) Uani 1 1 d . . . . .
H19 H 0.5921 0.8057 0.3332 0.063 Uiso 1 1 calc R U . . .
C20 C 0.54929(10) 0.9515(7) 0.3528(6) 0.0543(11) Uani 1 1 d . . . . .
H20 H 0.5373 0.8397 0.3011 0.065 Uiso 1 1 calc R U . . .
C21 C 0.53752(9) 1.1496(6) 0.4173(5) 0.0418(8) Uani 1 1 d . . . . .
C22 C 0.50549(9) 1.2294(6) 0.4193(5) 0.0423(8) Uani 1 1 d . . . . .
C23 C 0.48270(10) 1.1079(7) 0.3323(6) 0.0522(10) Uani 1 1 d . . . . .
H23 H 0.4878 0.9733 0.2755 0.063 Uiso 1 1 calc R U . . .
C24 C 0.45293(11) 1.1832(8) 0.3289(7) 0.0605(11) Uani 1 1 d . . . . .
H24 H 0.4381 1.0997 0.2699 0.073 Uiso 1 1 calc R U . . .
C25 C 0.44488(11) 1.3807(9) 0.4119(6) 0.0596(11) Uani 1 1 d . . . . .
H25 H 0.4247 1.4313 0.4086 0.072 Uiso 1 1 calc R U . . .
C26 C 0.46671(10) 1.5041(7) 0.5002(8) 0.0610(11) Uani 1 1 d . . . . .
H26 H 0.4612 1.6377 0.5569 0.073 Uiso 1 1 calc R U . . .
C27 C 0.49691(9) 1.4301(6) 0.5050(7) 0.0513(9) Uani 1 1 d . . . . .
H27 H 0.5115 1.5139 0.5653 0.062 Uiso 1 1 calc R U . . .

loop_
_atom_site_aniso_label
_atom_site_aniso_U_11
_atom_site_aniso_U_22
_atom_site_aniso_U_33
_atom_site_aniso_U_23
_atom_site_aniso_U_13
_atom_site_aniso_U_12
S1 0.0389(5) 0.0349(4) 0.0473(5) -0.0050(4) 0.0004(4) 0.0000(3)
S2 0.0402(5) 0.0388(4) 0.0657(6) -0.0103(5) 0.0001(5) 0.0026(4)
F1 0.0444(13) 0.0412(11) 0.0703(17) -0.0157(11) 0.0059(11) 0.0078(11)
F2 0.0483(14) 0.0384(11) 0.0662(14) -0.0169(10) 0.0022(11) 0.0006(10)
F3 0.0420(12) 0.0385(11) 0.0655(15) -0.0134(10) 0.0008(10) 0.0075(9)
F4 0.0486(13) 0.0365(11) 0.0652(15) -0.0156(10) 0.0005(10) 0.0005(10)
C2 0.042(2) 0.0314(16) 0.0404(19) 0.0005(14) 0.0000(14) 0.0051(15)
C3 0.050(3) 0.0345(17) 0.056(3) -0.0044(17) -0.0031(19) 0.0028(17)
C4 0.049(3) 0.0374(19) 0.057(3) -0.0080(17) -0.0058(18) -0.0028(17)
C5 0.043(2) 0.0339(16) 0.041(2) 0.0028(14) -0.0043(15) -0.0042(16)
C6 0.0380(19) 0.0383(17) 0.039(2) 0.0042(15) -0.0014(15) -0.0025(14)
C7 0.044(2) 0.0439(19) 0.053(3) -0.0017(17) -0.0024(16) -0.0043(17)
C8 0.050(3) 0.052(2) 0.063(3) -0.0032(19) 0.0034(18) 0.006(2)
C9 0.042(2) 0.069(3) 0.063(3) 0.011(3) 0.004(2) -0.0007(19)
C10 0.045(2) 0.063(3) 0.056(3) -0.001(2) -0.0022(19) -0.013(2)
C11 0.054(3) 0.044(2) 0.050(2) -0.0041(18) -0.0014(19) -0.0081(19)
C12 0.0397(19) 0.0333(16) 0.038(2) 0.0021(14) 0.0013(14) 0.0015(15)
C13 0.044(2) 0.0314(16) 0.044(2) -0.0011(14) 0.0052(15) 0.0069(15)
C14 0.047(2) 0.0283(16) 0.0413(19) -0.0014(14) 0.0014(15) -0.0002(15)
C15 0.0410(19) 0.0335(16) 0.0418(19) 0.0042(17) 0.0025(18) 0.0011(13)
C16 0.043(2) 0.0342(18) 0.047(2) -0.0004(15) 0.0078(16) 0.0048(16)
C17 0.049(2) 0.0288(16) 0.041(2) -0.0031(15) 0.0009(16) 0.0003(15)
C18 0.041(2) 0.0352(16) 0.048(2) 0.0017(15) 0.0077(15) 0.0025(15)
C19 0.046(3) 0.040(2) 0.072(3) -0.013(2) 0.005(2) 0.0013(17)
C20 0.044(2) 0.047(2) 0.072(3) -0.014(2) 0.001(2) -0.0023(19)
C21 0.040(2) 0.0393(19) 0.047(2) -0.0003(15) 0.0010(16) -0.0035(16)
C22 0.041(2) 0.0416(18) 0.0445(19) 0.0030(16) -0.0016(16) -0.0006(16)
C23 0.047(2) 0.054(2) 0.055(2) -0.007(2) 0.0012(19) -0.001(2)
C24 0.045(3) 0.072(3) 0.064(3) -0.007(2) -0.006(2) -0.007(2)
C25 0.043(2) 0.077(3) 0.058(2) 0.005(2) 0.003(2) 0.008(2)
C26 0.056(3) 0.059(2) 0.068(3) -0.005(3) 0.000(2) 0.012(2)
C27 0.045(2) 0.0476(19) 0.061(2) -0.004(2) -0.001(2) 0.0018(16)

loop_
_atom_type_symbol
_atom_type_description
_atom_type_scat_dispersion_real
_atom_type_scat_dispersion_imag
_atom_type_scat_source
C C 0.0181 0.0091 'International Tables Vol C Tables 4.2.6.8 and 6.1.1.4'
H H 0.0000 0.0000 'International Tables Vol C Tables 4.2.6.8 and 6.1.1.4'
F F 0.0727 0.0534 'International Tables Vol C Tables 4.2.6.8 and 6.1.1.4'
S S 0.3331 0.5567 'International Tables Vol C Tables 4.2.6.8 and 6.1.1.4'

loop_
_geom_angle_atom_site_label_1
_geom_angle_atom_site_label_2
_geom_angle_atom_site_label_3
_geom_angle
_geom_angle_site_symmetry_1
_geom_angle_site_symmetry_3
_geom_angle_publ_flag
C5 S1 C2 92.98(17) . . ?
C21 S2 C18 93.17(19) . . ?
C3 C2 C12 128.2(3) . . ?
C3 C2 S1 109.4(3) . . ?
C12 C2 S1 122.4(3) . . ?
C2 C3 C4 113.5(4) . . ?
C2 C3 H3 123.3 . . ?
C4 C3 H3 123.3 . . ?
C5 C4 C3 114.2(4) . . ?
C5 C4 H4 122.9 . . ?
C3 C4 H4 122.9 . . ?
C4 C5 C6 128.3(3) . . ?
C4 C5 S1 110.0(3) . . ?
C6 C5 S1 121.7(3) . . ?
C7 C6 C11 117.3(4) . . ?
C7 C6 C5 122.5(3) . . ?
C11 C6 C5 120.2(3) . . ?
C8 C7 C6 120.6(4) . . ?
C8 C7 H7 119.7 . . ?
C6 C7 H7 119.7 . . ?
C9 C8 C7 120.5(4) . . ?
C9 C8 H8 119.7 . . ?
C7 C8 H8 119.7 . . ?
C10 C9 C8 119.8(4) . . ?
C10 C9 H9 120.1 . . ?
C8 C9 H9 120.1 . . ?
C11 C10 C9 120.6(4) . . ?
C11 C10 H10 119.7 . . ?
C9 C10 H10 119.7 . . ?
C10 C11 C6 121.2(4) . . ?
C10 C11 H11 119.4 . . ?
C6 C11 H11 119.4 . . ?
C17 C12 C13 112.1(3) . . ?
C17 C12 C2 123.5(3) . . ?
C13 C12 C2 124.4(3) . . ?
F3 C13 C14 116.9(3) . . ?
F3 C13 C12 119.0(3) . . ?
C14 C13 C12 124.1(3) . . ?
F4 C14 C13 116.3(3) . . ?
F4 C14 C15 119.8(3) . . ?
C13 C14 C15 123.9(3) . . ?
C14 C15 C16 112.4(3) . . ?
C14 C15 C18 123.5(3) . . ?
C16 C15 C18 124.0(3) . . ?
F1 C16 C17 116.7(3) . . ?
F1 C16 C15 119.6(3) . . ?
C17 C16 C15 123.7(3) . . ?
F2 C17 C16 116.2(3) . . ?
F2 C17 C12 120.1(3) . . ?
C16 C17 C12 123.7(3) . . ?
C19 C18 C15 129.0(3) . . ?
C19 C18 S2 108.9(3) . . ?
C15 C18 S2 122.0(3) . . ?
C18 C19 C20 114.1(4) . . ?
C18 C19 H19 122.9 . . ?
C20 C19 H19 122.9 . . ?
C21 C20 C19 113.9(4) . . ?
C21 C20 H20 123.1 . . ?
C19 C20 H20 123.1 . . ?
C20 C21 C22 129.1(4) . . ?
C20 C21 S2 109.9(3) . . ?
C22 C21 S2 121.0(3) . . ?
C23 C22 C27 117.8(4) . . ?
C23 C22 C21 120.5(3) . . ?
C27 C22 C21 121.7(3) . . ?
C24 C23 C22 121.2(4) . . ?
C24 C23 H23 119.4 . . ?
C22 C23 H23 119.4 . . ?
C25 C24 C23 120.4(4) . . ?
C25 C24 H24 119.8 . . ?
C23 C24 H24 119.8 . . ?
C24 C25 C26 120.0(4) . . ?
C24 C25 H25 120.0 . . ?
C26 C25 H25 120.0 . . ?
C25 C26 C27 120.3(4) . . ?
C25 C26 H26 119.8 . . ?
C27 C26 H26 119.8 . . ?
C26 C27 C22 120.2(4) . . ?
C26 C27 H27 119.9 . . ?
C22 C27 H27 119.9 . . ?

loop_
_geom_bond_atom_site_label_1
_geom_bond_atom_site_label_2
_geom_bond_distance
_geom_bond_site_symmetry_2
_geom_bond_publ_flag
S1 C5 1.725(4) . ?
S1 C2 1.740(4) . ?
S2 C21 1.721(4) . ?
S2 C18 1.736(4) . ?
F1 C16 1.350(4) . ?
F2 C17 1.353(4) . ?
F3 C13 1.356(4) . ?
F4 C14 1.356(4) . ?
C2 C3 1.385(5) . ?
C2 C12 1.458(5) . ?
C3 C4 1.399(6) . ?
C3 H3 0.9300 . ?
C4 C5 1.373(5) . ?
C4 H4 0.9300 . ?
C5 C6 1.460(5) . ?
C6 C7 1.403(5) . ?
C6 C11 1.404(5) . ?
C7 C8 1.384(6) . ?
C7 H7 0.9300 . ?
C8 C9 1.374(6) . ?
C8 H8 0.9300 . ?
C9 C10 1.371(6) . ?
C9 H9 0.9300 . ?
C10 C11 1.370(6) . ?
C10 H10 0.9300 . ?
C11 H11 0.9300 . ?
C12 C17 1.398(5) . ?
C12 C13 1.400(5) . ?
C13 C14 1.360(5) . ?
C14 C15 1.392(5) . ?
C15 C16 1.398(5) . ?
C15 C18 1.465(5) . ?
C16 C17 1.370(6) . ?
C18 C19 1.374(5) . ?
C19 C20 1.397(6) . ?
C19 H19 0.9300 . ?
C20 C21 1.365(5) . ?
C20 H20 0.9300 . ?
C21 C22 1.472(5) . ?
C22 C23 1.395(6) . ?
C22 C27 1.401(6) . ?
C23 C24 1.371(6) . ?
C23 H23 0.9300 . ?
C24 C25 1.370(7) . ?
C24 H24 0.9300 . ?
C25 C26 1.376(7) . ?
C25 H25 0.9300 . ?
C26 C27 1.386(6) . ?
C26 H26 0.9300 . ?
C27 H27 0.9300 . ?

loop_
_geom_torsion_atom_site_label_1
_geom_torsion_atom_site_label_2
_geom_torsion_atom_site_label_3
_geom_torsion_atom_site_label_4
_geom_torsion
_geom_torsion_site_symmetry_1
_geom_torsion_site_symmetry_2
_geom_torsion_site_symmetry_3
_geom_torsion_site_symmetry_4
_geom_torsion_publ_flag
C5 S1 C2 C3 -0.4(3) . . . . ?
C5 S1 C2 C12 179.1(3) . . . . ?
C12 C2 C3 C4 -179.2(4) . . . . ?
S1 C2 C3 C4 0.2(4) . . . . ?
C2 C3 C4 C5 0.1(5) . . . . ?
C3 C4 C5 C6 179.3(4) . . . . ?
C3 C4 C5 S1 -0.4(5) . . . . ?
C2 S1 C5 C4 0.4(3) . . . . ?
C2 S1 C5 C6 -179.3(3) . . . . ?
C4 C5 C6 C7 -177.3(4) . . . . ?
S1 C5 C6 C7 2.4(5) . . . . ?
C4 C5 C6 C11 2.4(6) . . . . ?
S1 C5 C6 C11 -177.9(3) . . . . ?
C11 C6 C7 C8 0.1(6) . . . . ?
C5 C6 C7 C8 179.8(4) . . . . ?
C6 C7 C8 C9 0.0(7) . . . . ?
C7 C8 C9 C10 0.2(7) . . . . ?
C8 C9 C10 C11 -0.4(7) . . . . ?
C9 C10 C11 C6 0.5(7) . . . . ?
C7 C6 C11 C10 -0.4(6) . . . . ?
C5 C6 C11 C10 179.9(4) . . . . ?
C3 C2 C12 C17 -3.8(6) . . . . ?
S1 C2 C12 C17 176.8(3) . . . . ?
C3 C2 C12 C13 176.1(4) . . . . ?
S1 C2 C12 C13 -3.3(5) . . . . ?
C17 C12 C13 F3 -180.0(3) . . . . ?
C2 C12 C13 F3 0.1(5) . . . . ?
C17 C12 C13 C14 1.1(5) . . . . ?
C2 C12 C13 C14 -178.8(3) . . . . ?
F3 C13 C14 F4 0.3(5) . . . . ?
C12 C13 C14 F4 179.2(3) . . . . ?
F3 C13 C14 C15 -178.7(3) . . . . ?
C12 C13 C14 C15 0.3(6) . . . . ?
F4 C14 C15 C16 179.4(3) . . . . ?
C13 C14 C15 C16 -1.7(5) . . . . ?
F4 C14 C15 C18 -2.9(6) . . . . ?
C13 C14 C15 C18 176.0(4) . . . . ?
C14 C15 C16 F1 -179.4(3) . . . . ?
C18 C15 C16 F1 3.0(6) . . . . ?
C14 C15 C16 C17 1.7(6) . . . . ?
C18 C15 C16 C17 -175.9(4) . . . . ?
F1 C16 C17 F2 0.7(5) . . . . ?
C15 C16 C17 F2 179.7(4) . . . . ?
F1 C16 C17 C12 -179.3(3) . . . . ?
C15 C16 C17 C12 -0.3(6) . . . . ?
C13 C12 C17 F2 178.9(3) . . . . ?
C2 C12 C17 F2 -1.2(5) . . . . ?
C13 C12 C17 C16 -1.1(5) . . . . ?
C2 C12 C17 C16 178.8(4) . . . . ?
C14 C15 C18 C19 2.8(6) . . . . ?
C16 C15 C18 C19 -179.9(4) . . . . ?
C14 C15 C18 S2 -173.6(3) . . . . ?
C16 C15 C18 S2 3.8(5) . . . . ?
C21 S2 C18 C19 0.1(3) . . . . ?
C21 S2 C18 C15 177.1(3) . . . . ?
C15 C18 C19 C20 -176.8(4) . . . . ?
S2 C18 C19 C20 -0.1(5) . . . . ?
C18 C19 C20 C21 0.0(6) . . . . ?
C19 C20 C21 C22 179.4(4) . . . . ?
C19 C20 C21 S2 0.1(5) . . . . ?
C18 S2 C21 C20 -0.1(3) . . . . ?
C18 S2 C21 C22 -179.5(3) . . . . ?
C20 C21 C22 C23 -6.9(7) . . . . ?
S2 C21 C22 C23 172.3(3) . . . . ?
C20 C21 C22 C27 174.3(5) . . . . ?
S2 C21 C22 C27 -6.5(5) . . . . ?
C27 C22 C23 C24 0.7(7) . . . . ?
C21 C22 C23 C24 -178.2(4) . . . . ?
C22 C23 C24 C25 -0.1(7) . . . . ?
C23 C24 C25 C26 -0.3(7) . . . . ?
C24 C25 C26 C27 0.3(8) . . . . ?
C25 C26 C27 C22 0.3(8) . . . . ?
C23 C22 C27 C26 -0.7(7) . . . . ?
C21 C22 C27 C26 178.1(4) . . . . ?
